data_1562269
loop_
_publ_author_name
'Spencer, Elinor C.'
'Ross, Nancy L.'
'Surbella, Robert G.'
'Cahill, Christopher L.'

_publ_section_title
;
 The influence of pressure on the structure of a 2D uranium(VI)
 carboxyphosphonoate compound
;
_journal_name_full 'Journal of Solid State Chemistry'
_journal_page_first 1
_journal_page_last 5
_journal_paper_doi 10.1016/j.jssc.2014.05.026
_journal_volume 218
_journal_year 2014
_chemical_formula_moiety 'C2 H3 O7 P U'
_chemical_formula_sum 'C2 H3 O7 P U'
_chemical_formula_weight 408.04
_space_group_crystal_system monoclinic
_space_group_IT_number 14
_space_group_name_Hall '-P 2ybc'
_space_group_name_H-M_alt 'P 1 21/c 1'
_atom_sites_solution_hydrogens geom
_atom_sites_solution_primary direct
_atom_sites_solution_secondary difmap
_cell_angle_alpha 90.00
_cell_angle_beta 104.783(11)
_cell_angle_gamma 90.00
_cell_formula_units_Z 4
_cell_length_a 6.6395(4)
_cell_length_b 7.0346(3)
_cell_length_c 13.4076(13)
_cell_measurement_reflns_used 2612
_cell_measurement_temperature 293(2)
_cell_measurement_theta_max 32.1090
_cell_measurement_theta_min 3.1600
_cell_volume 605.49(8)
_computing_cell_refinement
;
CrysAlisPro, Agilent Technologies,
Version 1.171.36.24 (release 03-12-2012 CrysAlis171 .NET)
(compiled Dec  3 2012,18:21:49)
;
_computing_data_collection
;
CrysAlisPro, Agilent Technologies,
Version 1.171.36.24 (release 03-12-2012 CrysAlis171 .NET)
(compiled Dec  3 2012,18:21:49)
;
_computing_data_reduction
;
CrysAlisPro, Agilent Technologies,
Version 1.171.36.24 (release 03-12-2012 CrysAlis171 .NET)
(compiled Dec  3 2012,18:21:49)

Absorb Angel (2004) J. Appl. Cryst. 37:486-492

Average v2.2 (Angel, 2003)
;
_computing_molecular_graphics
;
O. V. Dolomanov, L. J. Bourhis, R. J. Gildea, J. A. K. Howard and H. Puschmann,
OLEX2: a complete structure solution, refinement and analysis program.
J. Appl. Cryst. (2009). 42, 339-341.
;
_computing_publication_material
;
O. V. Dolomanov, L. J. Bourhis, R. J. Gildea, J. A. K. Howard and H. Puschmann,
OLEX2: a complete structure solution, refinement and analysis program.
J. Appl. Cryst. (2009). 42, 339-341.
;
_computing_structure_refinement
;
SHELXL, G.M. Sheldrick, Acta Cryst.
(2008). A64, 112-122
;
_computing_structure_solution 'SHELXS-97 (Sheldrick, 1990)'
_diffrn_ambient_temperature 293(2)
_diffrn_detector_area_resol_mean 8.2824
_diffrn_measured_fraction_theta_full 0.160
_diffrn_measured_fraction_theta_max 0.271
_diffrn_measurement_details
;
#__ type_ start__ end____ width___ exp.time_
  1 omega  -40.00    0.00   1.0000  115.0000
omega____ theta____ kappa____ phi______ frames
    -      -40.0000    0.0000    0.0000 40

#__ type_ start__ end____ width___ exp.time_
  2 omega  -40.00   20.00   1.0000  115.0000
omega____ theta____ kappa____ phi______ frames
    -      -20.0000    0.0000    0.0000 60

#__ type_ start__ end____ width___ exp.time_
  3 omega  -20.00   40.00   1.0000  115.0000
omega____ theta____ kappa____ phi______ frames
    -       20.0000    0.0000    0.0000 60

#__ type_ start__ end____ width___ exp.time_
  4 omega    0.00   40.00   1.0000  115.0000
omega____ theta____ kappa____ phi______ frames
    -       40.0000    0.0000    0.0000 40

#__ type_ start__ end____ width___ exp.time_
  5 omega  -53.00  -13.00   1.0000  115.0000
omega____ theta____ kappa____ phi______ frames
    -      -40.0000   39.4600  -12.9000 40

#__ type_ start__ end____ width___ exp.time_
  6 omega  -13.00   27.00   1.0000  115.0000
omega____ theta____ kappa____ phi______ frames
    -       40.0000   39.4600  -12.9000 40

#__ type_ start__ end____ width___ exp.time_
  7 omega  -69.00  -19.00   1.0000  115.0000
omega____ theta____ kappa____ phi______ frames
    -      -40.0000   81.4000  -28.9000 50

#__ type_ start__ end____ width___ exp.time_
  8 omega  -15.00   11.00   1.0000  115.0000
omega____ theta____ kappa____ phi______ frames
    -       40.0000   81.4000  -28.9000 26

#__ type_ start__ end____ width___ exp.time_
  9 omega  -27.00   13.00   1.0000  115.0000
omega____ theta____ kappa____ phi______ frames
    -      -40.0000  -39.4600   12.9000 40

#__ type_ start__ end____ width___ exp.time_
 10 omega   13.00   53.00   1.0000  115.0000
omega____ theta____ kappa____ phi______ frames
    -       40.0000  -39.4600   12.9000 40

#__ type_ start__ end____ width___ exp.time_
 11 omega  -11.00   15.00   1.0000  115.0000
omega____ theta____ kappa____ phi______ frames
    -      -40.0000  -81.4000   28.9000 26

#__ type_ start__ end____ width___ exp.time_
 12 omega   19.00   69.00   1.0000  115.0000
omega____ theta____ kappa____ phi______ frames
    -       40.0000  -81.4000   28.9000 50

#__ type_ start__ end____ width___ exp.time_
 13 omega  -97.00  -57.00   1.0000  115.0000
omega____ theta____ kappa____ phi______ frames
    -      -40.0000  134.6000  -56.9000 40

#__ type_ start__ end____ width___ exp.time_
 14 omega  -97.00  -37.00   1.0000  115.0000
omega____ theta____ kappa____ phi______ frames
    -      -20.0000  134.6000  -56.9000 60

#__ type_ start__ end____ width___ exp.time_
 15 omega  -58.00  -17.00   1.0000  115.0000
omega____ theta____ kappa____ phi______ frames
    -       20.0000  134.6000  -56.9000 41

#__ type_ start__ end____ width___ exp.time_
 16 omega  -38.00  -17.00   1.0000  115.0000
omega____ theta____ kappa____ phi______ frames
    -       40.0000  134.6000  -56.9000 21
;
_diffrn_measurement_device_type 'Xcalibur, Sapphire2, large Be window'
_diffrn_measurement_method '\w scans'
_diffrn_orient_matrix_UB_11 -0.0259111000
_diffrn_orient_matrix_UB_12 0.0016377000
_diffrn_orient_matrix_UB_13 -0.0546904000
_diffrn_orient_matrix_UB_21 -0.0139508000
_diffrn_orient_matrix_UB_22 0.0998474000
_diffrn_orient_matrix_UB_23 0.0009223000
_diffrn_orient_matrix_UB_31 0.1060261000
_diffrn_orient_matrix_UB_32 0.0135582000
_diffrn_orient_matrix_UB_33 0.0004102000
_diffrn_radiation_monochromator graphite
_diffrn_radiation_type 'Mo K\a'
_diffrn_radiation_wavelength 0.7107
_diffrn_reflns_av_R_equivalents 0.086
_diffrn_reflns_limit_h_max 10
_diffrn_reflns_limit_h_min -9
_diffrn_reflns_limit_k_max 10
_diffrn_reflns_limit_k_min -10
_diffrn_reflns_limit_l_max 7
_diffrn_reflns_limit_l_min -7
_diffrn_reflns_number 4414
_diffrn_reflns_reduction_process
; 
data averaged using Blessing (1987) criteria 
;
_diffrn_reflns_theta_full 40.00
_diffrn_reflns_theta_max 32.47
_diffrn_reflns_theta_min 2.89
_diffrn_source 'Enhance (Mo) X-ray Source'
_exptl_absorpt_coefficient_mu 27.100
_exptl_absorpt_correction_T_max 0.422
_exptl_absorpt_correction_T_min 0.154
_exptl_absorpt_correction_type gaussian
_exptl_absorpt_process_details
;
Gaussian integration over a grid
of 16 x 16 x 16 points =  4096 total grid points
  Based upon method of Burnham (1966)

 Data corrected for diamond-anvil cell absorption
 Note that exptl_absorpt_correction_tmin and _tmax
 the total correction factors applied to the intensities
 The individual factors are: 
         range of dac transmission factors (min-max)      0.434     0.997
         range of gasket transmission (min-max)           0.893     1.000
         range of P media transmission (min-max)          1.000     1.000

    DAC transmission function via a table of values

    Gasket shadowing corrections were made based upon
    Gasket thickness = 100.0 microns, radius = 150.0 microns
    Gasket absorption coeff =        30.00 mm-1
    REFLECTION WAS CONSIDERED TOTALLY OBSCURED IF 
 FRACTION CRYSTAL ILLUMINATED WAS LESS THAN 0.20

    Non-absorbing pressure medium
;
_exptl_crystal_colour 'light yellow'
_exptl_crystal_density_diffrn 4.476
_exptl_crystal_description
;
 crystal was described in terms of coordinates of corners
 now back-transformed to potentially non-integer hkl
;
_exptl_crystal_F_000 712
_exptl_crystal_preparation 'mounted in a diamond-anvil cell '
_exptl_crystal_size_max 0.142
_exptl_crystal_size_mid 0.133
_exptl_crystal_size_min 0.032
_refine_diff_density_max 2.081
_refine_diff_density_min -1.533
_refine_diff_density_rms 0.415
_refine_ls_extinction_method none
_refine_ls_goodness_of_fit_ref 1.011
_refine_ls_hydrogen_treatment constr
_refine_ls_matrix_type full
_refine_ls_number_parameters 45
_refine_ls_number_reflns 661
_refine_ls_number_restraints 3
_refine_ls_restrained_S_all 1.010
_refine_ls_R_factor_all 0.0539
_refine_ls_R_factor_gt 0.0459
_refine_ls_shift/su_max 0.000
_refine_ls_shift/su_mean 0.000
_refine_ls_structure_factor_coef Fsqd
_refine_ls_weighting_details 'calc w=1/[\s^2^(Fo^2^)+(0.0589P)^2^+0.0000P] where P=(Fo^2^+2Fc^2^)/3'
_refine_ls_weighting_scheme calc
_refine_ls_wR_factor_gt 0.1266
_refine_ls_wR_factor_ref 0.1318
_reflns_number_gt 460
_reflns_number_total 637
_reflns_threshold_expression 'Fsqd > 3.0u(Fsqd)'
_cod_data_source_file JSSC-2014-218-1.cif
_cod_data_source_block 3.081GPa
_cod_depositor_comments
;
The following automatic conversions were performed:

data item '_exptl_absorpt_correction_type' value 'Gaussian' was
changed to 'gaussian' in accordance with the built-in table derived
from the CIF Core dictionary named 'cif_core.dic' version 2.4.5 last
updated on 2014-11-21.

Automatic conversion script
Id: cif_fix_values 8369 2020-08-20 11:38:08Z andrius 
;
_cod_original_cell_volume 605.49(7)
_cod_database_code 1562269
_diffrn_reflns_uneti/neti 0.050
_olex2_refinement_description
;
1. Fixed Uiso
 At 1.2 times of:
  {H1A,H1B} of C1
 At 1.5 times of:
  H7 of O7
2. Restrained distances
 C2-O7
 1.3 with sigma of 0.02
 C1-C2
 1.5 with sigma of 0.02
 C2-O6
 1.2 with sigma of 0.02
3.a Secondary CH2 refined with riding coordinates:
 C1(H1A,H1B)
3.b Tetrahedral OH refined with riding coordinates:
 O7(H7)
;

loop_
_space_group_symop_id
_space_group_symop_operation_xyz
1 'x, y, z'
2 '-x, y+1/2, -z+1/2'
3 '-x, -y, -z'
4 'x, -y-1/2, z-1/2'

loop_
_atom_site_label
_atom_site_type_symbol
_atom_site_fract_x
_atom_site_fract_y
_atom_site_fract_z
_atom_site_U_iso_or_equiv
_atom_site_adp_type
_atom_site_occupancy
_atom_site_symmetry_multiplicity
_atom_site_calc_flag
_atom_site_refinement_flags
_atom_site_disorder_assembly
_atom_site_disorder_group
U1 U 0.35723(14) 0.66242(8) 0.2626(2) 0.0054(3) Uiso 1 1 d . . .
P1 P 0.2066(9) 1.1609(5) 0.2882(12) 0.0046(9) Uiso 1 1 d . . .
O1 O 0.277(3) 0.6373(16) 0.122(4) 0.011(3) Uiso 1 1 d . . .
O2 O 0.448(3) 0.6951(19) 0.408(3) 0.018(3) Uiso 1 1 d . . .
O3 O 0.015(3) 0.6902(17) 0.261(3) 0.013(3) Uiso 1 1 d . . .
O4 O 0.315(2) 0.9938(16) 0.246(2) 0.006(3) Uiso 1 1 d . . .
O5 O 0.345(2) 1.3313(15) 0.276(3) 0.008(3) Uiso 1 1 d . . .
O6 O 0.138(3) 1.4442(18) 0.431(3) 0.020(4) Uiso 1 1 d D . .
O7 O 0.075(3) 1.248(2) 0.541(3) 0.025(4) Uiso 1 1 d D . .
H7 H 0.0209 1.3436 0.5582 0.037 Uiso 1 1 calc R . .
C1 C 0.231(4) 1.119(3) 0.415(4) 0.016(4) Uiso 1 1 d D . .
H1A H 0.1554 1.0047 0.4235 0.020 Uiso 1 1 calc R . .
H1B H 0.3766 1.1004 0.4504 0.020 Uiso 1 1 calc R . .
C2 C 0.145(4) 1.287(2) 0.463(3) 0.022(5) Uiso 1 1 d D . .

loop_
_atom_type_symbol
_atom_type_description
_atom_type_scat_dispersion_real
_atom_type_scat_dispersion_imag
_atom_type_scat_source
C C 0.0033 0.0016 'International Tables Vol C Tables 4.2.6.8 and 6.1.1.4'
H H 0.0000 0.0000 'International Tables Vol C Tables 4.2.6.8 and 6.1.1.4'
O O 0.0106 0.0060 'International Tables Vol C Tables 4.2.6.8 and 6.1.1.4'
P P 0.1023 0.0942 'International Tables Vol C Tables 4.2.6.8 and 6.1.1.4'
U U -9.6767 9.6646 'International Tables Vol C Tables 4.2.6.8 and 6.1.1.4'

loop_
_exptl_crystal_face_index_h
_exptl_crystal_face_index_k
_exptl_crystal_face_index_l
_exptl_crystal_face_perp_dist
1.0000 4.5143 -505.5629 0.0000
1.4580 -9.4570 -1.0000 0.0223
6.2343 1.0000 -2.9280 0.0722
-8.8254 -1.0000 4.1585 0.0700
-1.0000 25.3224 1.2986 0.1029
-1.0000 -4.5143 505.5629 0.0320

loop_
_geom_angle_atom_site_label_1
_geom_angle_atom_site_label_2
_geom_angle_atom_site_label_3
_geom_angle
_geom_angle_site_symmetry_1
_geom_angle_site_symmetry_3
O1 U1 O2 178.0(6) . .
O1 U1 O3 88.4(11) . .
O2 U1 O3 93.0(11) . .
O1 U1 O5 88.6(9) . 1_545
O2 U1 O5 92.9(9) . 1_545
O3 U1 O5 91.8(4) . 1_545
O1 U1 O4 90.1(9) . .
O2 U1 O4 88.6(9) . .
O3 U1 O4 79.6(4) . .
O5 U1 O4 171.3(4) 1_545 .
O1 U1 O5 82.6(9) . 2_645
O2 U1 O5 95.4(9) . 2_645
O3 U1 O5 143.9(6) . 2_645
O5 U1 O5 122.7(3) 1_545 2_645
O4 U1 O5 65.6(4) . 2_645
O1 U1 O4 86.3(9) . 2_645
O2 U1 O4 93.0(8) . 2_645
O3 U1 O4 156.5(4) . 2_645
O5 U1 O4 65.2(4) 1_545 2_645
O4 U1 O4 123.3(3) . 2_645
O5 U1 O4 57.8(4) 2_645 2_645
O1 U1 P1 79.6(5) . 2_645
O2 U1 P1 98.9(5) . 2_645
O3 U1 P1 166.6(10) . 2_645
O5 U1 P1 93.7(4) 1_545 2_645
O4 U1 P1 94.5(3) . 2_645
O5 U1 P1 29.0(3) 2_645 2_645
O4 U1 P1 29.4(4) 2_645 2_645
O1 U1 U1 91.0(4) . 2_655
O2 U1 U1 87.0(4) . 2_655
O3 U1 U1 114.4(3) . 2_655
O5 U1 U1 153.8(3) 1_545 2_655
O4 U1 U1 34.8(3) . 2_655
O5 U1 U1 31.7(3) 2_645 2_655
O4 U1 U1 88.7(3) 2_645 2_655
P1 U1 U1 60.51(7) 2_645 2_655
O1 U1 U1 81.4(4) . 2_645
O2 U1 U1 99.1(4) . 2_645
O3 U1 U1 124.2(3) . 2_645
O5 U1 U1 33.7(4) 1_545 2_645
O4 U1 U1 154.2(4) . 2_645
O5 U1 U1 89.1(3) 2_645 2_645
O4 U1 U1 32.3(3) 2_645 2_645
P1 U1 U1 60.11(7) 2_645 2_645
U1 U1 U1 120.54(4) 2_655 2_645
O3 P1 O5 113.4(11) 2 .
O3 P1 O4 116.4(16) 2 .
O5 P1 O4 101.8(9) . .
O3 P1 C1 107.8(17) 2 .
O5 P1 C1 109.6(16) . .
O4 P1 C1 107.5(13) . .
O3 P1 U1 140.9(16) 2 2_655
O5 P1 U1 50.8(5) . 2_655
O4 P1 U1 52.2(5) . 2_655
C1 P1 U1 111.2(9) . 2_655
P1 O3 U1 151(2) 2_545 .
P1 O4 U1 140.2(14) . .
P1 O4 U1 98.4(6) . 2_655
U1 O4 U1 112.9(4) . 2_655
P1 O5 U1 144.5(7) . 1_565
P1 O5 U1 100.3(6) . 2_655
U1 O5 U1 114.7(6) 1_565 2_655
C2 O7 H7 109.5 . .
C2 C1 P1 110(2) . .
C2 C1 H1A 109.7 . .
P1 C1 H1A 109.7 . .
C2 C1 H1B 109.7 . .
P1 C1 H1B 109.7 . .
H1A C1 H1B 108.2 . .
O6 C2 O7 120(2) . .
O6 C2 C1 124(3) . .
O7 C2 C1 116(2) . .

loop_
_geom_bond_atom_site_label_1
_geom_bond_atom_site_label_2
_geom_bond_distance
_geom_bond_site_symmetry_2
U1 O1 1.83(4) .
U1 O2 1.90(4) .
U1 O3 2.277(14) .
U1 O5 2.339(11) 1_545
U1 O4 2.352(12) .
U1 O5 2.472(14) 2_645
U1 O4 2.508(12) 2_645
U1 P1 3.140(6) 2_645
U1 U1 4.0504(7) 2_655
U1 U1 4.0504(7) 2_645
P1 O3 1.47(2) 2
P1 O5 1.545(13) .
P1 O4 1.558(17) .
P1 C1 1.70(5) .
P1 U1 3.140(6) 2_655
O3 P1 1.47(2) 2_545
O4 U1 2.508(11) 2_655
O5 U1 2.339(11) 1_565
O5 U1 2.472(14) 2_655
O6 C2 1.182(17) .
O7 C2 1.280(19) .
O7 H7 0.8200 .
C1 C2 1.519(18) .
C1 H1A 0.9700 .
C1 H1B 0.9700 .

loop_
_geom_hbond_atom_site_label_D
_geom_hbond_atom_site_label_H
_geom_hbond_atom_site_label_A
_geom_hbond_distance_DH
_geom_hbond_distance_HA
_geom_hbond_distance_DA
_geom_hbond_angle_DHA
_geom_hbond_site_symmetry_A
O7 H7 O6 0.82 1.85 2.66(2) 167.8 3_586
